data_2231928
loop_
_publ_author_name
'Wu, Cheng-You'
'Lin, Chia-Her'

_publ_section_title
;
 Poly[(\m~5~-5-aminoisophthalato)aquabarium]
;
_journal_coeditor_code HY2470
_journal_issue 10
_journal_name_full 'Acta Crystallographica Section E'
_journal_page_first m1413
_journal_paper_doi 10.1107/S1600536811037962
_journal_volume 67
_journal_year 2011
_chemical_formula_iupac '[Ba (C8 H5 N O4) (H2 O)]'
_chemical_formula_moiety 'C8 H7 Ba N O5'
_chemical_formula_sum 'C8 H7 Ba N O5'
_chemical_formula_weight 334.48
_chemical_name_systematic
;
Poly[(\m~5~-5-aminoisophthalato)aquabarium]
;
_space_group_IT_number 2
_symmetry_cell_setting triclinic
_symmetry_space_group_name_Hall '-P 1'
_symmetry_space_group_name_H-M 'P -1'
_atom_sites_solution_hydrogens geom
_atom_sites_solution_primary direct
_atom_sites_solution_secondary difmap
_audit_creation_method SHELXL-97
_cell_angle_alpha 79.6180(10)
_cell_angle_beta 65.5740(10)
_cell_angle_gamma 83.5750(10)
_cell_formula_units_Z 2
_cell_length_a 7.76210(10)
_cell_length_b 7.96520(10)
_cell_length_c 8.34160(10)
_cell_measurement_reflns_used 120
_cell_measurement_temperature 295(2)
_cell_measurement_theta_max 31.81
_cell_measurement_theta_min 2.60
_cell_volume 461.483(11)
_computing_cell_refinement 'SAINT (Bruker, 2007)'
_computing_data_collection 'APEX2 (Bruker, 2007)'
_computing_data_reduction 'SAINT (Bruker, 2007)'
_computing_molecular_graphics 'DIAMOND (Brandenburg, 1999)'
_computing_publication_material 'SHELXTL (Sheldrick, 2008)'
_computing_structure_refinement 'SHELXL97 (Sheldrick, 2008)'
_computing_structure_solution 'SHELXS97 (Sheldrick, 2008)'
_diffrn_ambient_temperature 295(2)
_diffrn_detector_area_resol_mean 8.3333
_diffrn_measured_fraction_theta_full 0.992
_diffrn_measured_fraction_theta_max 0.992
_diffrn_measurement_device_type 'Bruker APEXII CCD'
_diffrn_measurement_method '\f and \w'
_diffrn_radiation_monochromator graphite
_diffrn_radiation_source 'fine-focus sealed tube'
_diffrn_radiation_type MoK\a
_diffrn_radiation_wavelength 0.71073
_diffrn_reflns_av_R_equivalents 0.0194
_diffrn_reflns_av_sigmaI/netI 0.0163
_diffrn_reflns_limit_h_max 10
_diffrn_reflns_limit_h_min -10
_diffrn_reflns_limit_k_max 10
_diffrn_reflns_limit_k_min -10
_diffrn_reflns_limit_l_max 10
_diffrn_reflns_limit_l_min -11
_diffrn_reflns_number 7950
_diffrn_reflns_theta_full 28.31
_diffrn_reflns_theta_max 28.31
_diffrn_reflns_theta_min 2.60
_exptl_absorpt_coefficient_mu 4.303
_exptl_absorpt_correction_T_max 0.275
_exptl_absorpt_correction_T_min 0.232
_exptl_absorpt_correction_type multi-scan
_exptl_absorpt_process_details '(SADABS; Bruker, 2001)'
_exptl_crystal_colour colourless
_exptl_crystal_density_diffrn 2.407
_exptl_crystal_density_method 'not measured'
_exptl_crystal_description block
_exptl_crystal_F_000 316
_exptl_crystal_size_max 0.50
_exptl_crystal_size_mid 0.30
_exptl_crystal_size_min 0.30
_refine_diff_density_max 0.476
_refine_diff_density_min -0.787
_refine_ls_extinction_method none
_refine_ls_goodness_of_fit_ref 1.116
_refine_ls_hydrogen_treatment constr
_refine_ls_matrix_type full
_refine_ls_number_parameters 136
_refine_ls_number_reflns 2283
_refine_ls_number_restraints 0
_refine_ls_restrained_S_all 1.116
_refine_ls_R_factor_all 0.0154
_refine_ls_R_factor_gt 0.0149
_refine_ls_shift/su_max 0.001
_refine_ls_shift/su_mean 0.000
_refine_ls_structure_factor_coef Fsqd
_refine_ls_weighting_details 'calc w=1/[\s^2^(Fo^2^)+(0.0203P)^2^+0.2964P] where P=(Fo^2^+2Fc^2^)/3'
_refine_ls_weighting_scheme calc
_refine_ls_wR_factor_gt 0.0396
_refine_ls_wR_factor_ref 0.0400
_reflns_number_gt 2230
_reflns_number_total 2283
_reflns_threshold_expression I>2\s(I)
_cod_data_source_file hy2470.cif
_cod_data_source_block I
_cod_database_code 2231928
_cod_database_fobs_code 2231928

loop_
_symmetry_equiv_pos_as_xyz
'x, y, z'
'-x, -y, -z'

loop_
_atom_site_type_symbol
_atom_site_label
_atom_site_fract_x
_atom_site_fract_y
_atom_site_fract_z
_atom_site_U_iso_or_equiv
_atom_site_adp_type
_atom_site_calc_flag
_atom_site_refinement_flags
_atom_site_occupancy
_atom_site_symmetry_multiplicity
Ba Ba1 0.047838(16) 0.597922(13) 0.212249(13) 0.01817(5) Uani d . 1 1
O O1 0.1383(2) 0.32074(19) 0.4588(2) 0.0281(3) Uani d . 1 1
O O1W -0.1803(3) 0.8279(2) 0.0982(2) 0.0345(4) Uani d . 1 1
H H1WA -0.1919 0.9411 0.0794 0.052 Uiso d . 1 1
H H1WB -0.2053 0.7847 0.0267 0.052 Uiso d . 1 1
O O2 0.2226(3) 0.27828(19) 0.18144(19) 0.0286(3) Uani d . 1 1
O O3 0.2563(3) -0.1752(2) 0.8942(2) 0.0293(3) Uani d . 1 1
O O4 0.2032(2) -0.42403(18) 0.84296(19) 0.0243(3) Uani d . 1 1
N N1 0.4296(3) -0.3479(2) 0.1704(2) 0.0222(3) Uani d . 1 1
H H1A 0.5246 -0.2931 0.0622 0.027 Uiso d . 1 1
H H1B 0.5405 -0.4208 0.1747 0.027 Uiso d . 1 1
C C1 0.2029(3) 0.2256(2) 0.3391(3) 0.0198(4) Uani d . 1 1
C C2 0.2556(3) 0.0420(2) 0.3867(3) 0.0184(4) Uani d . 1 1
C C3 0.2367(3) -0.0217(2) 0.5594(3) 0.0204(4) Uani d . 1 1
H H3 0.1983 0.0512 0.6446 0.025 Uiso calc R 1 1
C C4 0.2751(3) -0.1940(2) 0.6051(3) 0.0180(4) Uani d . 1 1
C C5 0.3385(3) -0.3012(2) 0.4757(3) 0.0191(4) Uani d . 1 1
H H5 0.3610 -0.4171 0.5071 0.023 Uiso calc R 1 1
C C6 0.3688(3) -0.2373(2) 0.2996(3) 0.0179(4) Uani d . 1 1
C C7 0.3232(3) -0.0654(3) 0.2571(3) 0.0193(4) Uani d . 1 1
H H7 0.3382 -0.0221 0.1411 0.023 Uiso calc R 1 1
C C8 0.2440(3) -0.2676(3) 0.7936(3) 0.0191(4) Uani d . 1 1

loop_
_atom_site_aniso_label
_atom_site_aniso_U_11
_atom_site_aniso_U_22
_atom_site_aniso_U_33
_atom_site_aniso_U_12
_atom_site_aniso_U_13
_atom_site_aniso_U_23
Ba1 0.02706(8) 0.01489(7) 0.01284(7) 0.00289(5) -0.00903(5) -0.00259(4)
O1 0.0457(9) 0.0188(7) 0.0174(7) 0.0088(6) -0.0116(7) -0.0057(6)
O1W 0.0527(11) 0.0238(8) 0.0411(10) 0.0094(7) -0.0335(9) -0.0103(7)
O2 0.0509(10) 0.0182(7) 0.0160(7) 0.0084(7) -0.0156(7) -0.0020(5)
O3 0.0511(10) 0.0211(7) 0.0205(7) -0.0045(7) -0.0190(7) -0.0013(6)
O4 0.0381(8) 0.0156(7) 0.0187(7) -0.0021(6) -0.0125(6) 0.0016(5)
N1 0.0284(9) 0.0191(8) 0.0181(8) 0.0046(7) -0.0081(7) -0.0065(6)
C1 0.0266(10) 0.0154(9) 0.0153(9) 0.0024(7) -0.0072(8) -0.0021(7)
C2 0.0232(9) 0.0162(9) 0.0150(9) 0.0025(7) -0.0078(7) -0.0018(7)
C3 0.0298(10) 0.0159(9) 0.0145(8) 0.0018(7) -0.0085(8) -0.0022(7)
C4 0.0211(9) 0.0177(9) 0.0153(8) -0.0002(7) -0.0085(7) -0.0007(7)
C5 0.0237(9) 0.0145(8) 0.0181(9) 0.0023(7) -0.0090(8) -0.0005(7)
C6 0.0193(9) 0.0178(9) 0.0165(9) 0.0019(7) -0.0070(7) -0.0047(7)
C7 0.0250(9) 0.0173(9) 0.0143(8) 0.0022(7) -0.0078(7) -0.0012(7)
C8 0.0244(9) 0.0176(9) 0.0149(9) 0.0018(7) -0.0091(7) 0.0001(7)

loop_
_atom_type_symbol
_atom_type_description
_atom_type_scat_dispersion_real
_atom_type_scat_dispersion_imag
_atom_type_scat_source
C C 0.0033 0.0016 'International Tables Vol C Tables 4.2.6.8 and 6.1.1.4'
H H 0.0000 0.0000 'International Tables Vol C Tables 4.2.6.8 and 6.1.1.4'
Ba Ba -0.3244 2.2819 'International Tables Vol C Tables 4.2.6.8 and 6.1.1.4'
N N 0.0061 0.0033 'International Tables Vol C Tables 4.2.6.8 and 6.1.1.4'
O O 0.0106 0.0060 'International Tables Vol C Tables 4.2.6.8 and 6.1.1.4'

loop_
_geom_angle_atom_site_label_1
_geom_angle_atom_site_label_2
_geom_angle_atom_site_label_3
_geom_angle_site_symmetry_1
_geom_angle_site_symmetry_3
_geom_angle
O1 Ba1 O1W 2_566 . 89.50(5)
O1 Ba1 O4 2_566 2_556 105.30(5)
O1W Ba1 O4 . 2_556 71.13(5)
O1 Ba1 O2 2_566 . 117.46(4)
O1W Ba1 O2 . . 143.56(5)
O4 Ba1 O2 2_556 . 77.97(5)
O1 Ba1 O4 2_566 1_564 167.63(5)
O1W Ba1 O4 . 1_564 78.43(5)
O4 Ba1 O4 2_556 1_564 73.57(5)
O2 Ba1 O4 . 1_564 74.63(4)
O1 Ba1 O3 2_566 1_564 126.70(5)
O1W Ba1 O3 . 1_564 67.04(5)
O4 Ba1 O3 2_556 1_564 110.30(4)
O2 Ba1 O3 . 1_564 107.93(5)
O4 Ba1 O3 1_564 1_564 45.63(4)
O1 Ba1 N1 2_566 1_565 97.88(5)
O1W Ba1 N1 . 1_565 126.35(5)
O4 Ba1 N1 2_556 1_565 151.39(5)
O2 Ba1 N1 . 1_565 76.55(5)
O4 Ba1 N1 1_564 1_565 87.26(5)
O3 Ba1 N1 1_564 1_565 66.27(5)
O1 Ba1 O1 2_566 . 73.03(5)
O1W Ba1 O1 . . 155.90(5)
O4 Ba1 O1 2_556 . 97.10(4)
O2 Ba1 O1 . . 45.23(4)
O4 Ba1 O1 1_564 . 119.31(4)
O3 Ba1 O1 1_564 . 136.85(5)
N1 Ba1 O1 1_565 . 73.66(5)
O1 Ba1 C8 2_566 1_564 147.07(5)
O1W Ba1 C8 . 1_564 67.76(5)
O4 Ba1 C8 2_556 1_564 90.03(5)
O2 Ba1 C8 . 1_564 93.92(5)
O4 Ba1 C8 1_564 1_564 23.28(5)
O3 Ba1 C8 1_564 1_564 22.89(5)
N1 Ba1 C8 1_565 1_564 78.98(5)
O1 Ba1 C8 . 1_564 134.77(5)
O1 Ba1 C1 2_566 . 95.28(5)
O1W Ba1 C1 . . 156.97(5)
O4 Ba1 C1 2_556 . 85.89(5)
O2 Ba1 C1 . . 22.36(4)
O4 Ba1 C1 1_564 . 96.91(5)
O3 Ba1 C1 1_564 . 125.09(5)
N1 Ba1 C1 1_565 . 75.35(5)
O1 Ba1 C1 . . 22.96(4)
C8 Ba1 C1 1_564 . 115.07(5)
O1 Ba1 C6 2_566 1_565 74.74(5)
O1W Ba1 C6 . 1_565 115.84(5)
O4 Ba1 C6 2_556 1_565 172.98(5)
O2 Ba1 C6 . 1_565 95.71(5)
O4 Ba1 C6 1_564 1_565 107.94(5)
O3 Ba1 C6 1_564 1_565 74.39(5)
N1 Ba1 C6 1_565 1_565 25.04(4)
O1 Ba1 C6 . 1_565 76.13(5)
C8 Ba1 C6 1_564 1_565 93.49(5)
C1 Ba1 C6 . 1_565 87.11(5)
O1 Ba1 Ba1 2_566 2_565 141.47(4)
O1W Ba1 Ba1 . 2_565 70.99(3)
O4 Ba1 Ba1 2_556 2_565 37.54(3)
O2 Ba1 Ba1 . 2_565 72.77(3)
O4 Ba1 Ba1 1_564 2_565 36.03(3)
O3 Ba1 Ba1 1_564 2_565 76.62(3)
N1 Ba1 Ba1 1_565 2_565 120.53(3)
O1 Ba1 Ba1 . 2_565 112.75(3)
C8 Ba1 Ba1 1_564 2_565 54.33(4)
C1 Ba1 Ba1 . 2_565 91.86(4)
C6 Ba1 Ba1 1_565 2_565 143.55(3)
C1 O1 Ba1 . 2_566 157.18(14)
C1 O1 Ba1 . . 90.64(12)
Ba1 O1 Ba1 2_566 . 106.97(5)
Ba1 O1W H1WA . . 134.8
Ba1 O1W H1WB . . 107.5
H1WA O1W H1WB . . 111.2
C1 O2 Ba1 . . 101.23(12)
C8 O3 Ba1 . 1_546 93.35(12)
C8 O4 Ba1 . 2_556 129.23(13)
C8 O4 Ba1 . 1_546 94.88(12)
Ba1 O4 Ba1 2_556 1_546 106.43(5)
C6 N1 Ba1 . 1_545 94.09(12)
C6 N1 H1A . . 108.9
Ba1 N1 H1A 1_545 . 123.8
C6 N1 H1B . . 110.7
Ba1 N1 H1B 1_545 . 136.5
H1A N1 H1B . . 82.2
O2 C1 O1 . . 122.41(18)
O2 C1 C2 . . 118.51(17)
O1 C1 C2 . . 119.08(17)
O2 C1 Ba1 . . 56.41(10)
O1 C1 Ba1 . . 66.40(11)
C2 C1 Ba1 . . 170.98(14)
C3 C2 C7 . . 119.75(18)
C3 C2 C1 . . 120.48(17)
C7 C2 C1 . . 119.77(17)
C4 C3 C2 . . 120.14(18)
C4 C3 H3 . . 119.9
C2 C3 H3 . . 119.9
C3 C4 C5 . . 119.66(17)
C3 C4 C8 . . 121.00(17)
C5 C4 C8 . . 119.32(17)
C4 C5 C6 . . 120.87(17)
C4 C5 H5 . . 119.6
C6 C5 H5 . . 119.6
C5 C6 C7 . . 118.75(17)
C5 C6 N1 . . 120.32(17)
C7 C6 N1 . . 120.73(18)
C5 C6 Ba1 . 1_545 107.12(13)
C7 C6 Ba1 . 1_545 97.58(12)
N1 C6 Ba1 . 1_545 60.87(10)
C2 C7 C6 . . 120.68(18)
C2 C7 H7 . . 119.7
C6 C7 H7 . . 119.7
O3 C8 O4 . . 123.16(18)
O3 C8 C4 . . 119.92(18)
O4 C8 C4 . . 116.91(17)
O3 C8 Ba1 . 1_546 63.76(11)
O4 C8 Ba1 . 1_546 61.84(10)
C4 C8 Ba1 . 1_546 162.79(14)

loop_
_geom_bond_atom_site_label_1
_geom_bond_atom_site_label_2
_geom_bond_site_symmetry_2
_geom_bond_distance
Ba1 O1 2_566 2.6815(15)
Ba1 O1W . 2.7266(16)
Ba1 O4 2_556 2.7392(16)
Ba1 O2 . 2.7502(15)
Ba1 O4 1_564 2.8371(15)
Ba1 O3 1_564 2.8807(16)
Ba1 N1 1_565 2.9094(19)
Ba1 O1 . 2.9675(15)
O1 C1 . 1.263(2)
O1W H1WA . 0.8880
O1W H1WB . 0.8346
O2 C1 . 1.256(2)
O3 C8 . 1.249(2)
O4 C8 . 1.272(2)
N1 C6 . 1.410(2)
N1 H1A . 0.9638
N1 H1B . 0.9930
C1 C2 . 1.502(3)
C2 C3 . 1.390(3)
C2 C7 . 1.393(3)
C3 C4 . 1.390(3)
C3 H3 . 0.9300
C4 C5 . 1.391(3)
C4 C8 . 1.504(3)
C5 C6 . 1.394(3)
C5 H5 . 0.9300
C6 C7 . 1.395(3)
C7 H7 . 0.9300

loop_
_geom_hbond_atom_site_label_D
_geom_hbond_atom_site_label_H
_geom_hbond_atom_site_label_A
_geom_hbond_site_symmetry_A
_geom_hbond_distance_DH
_geom_hbond_distance_HA
_geom_hbond_distance_DA
_geom_hbond_angle_DHA
O1W H1WA O3 2_566 0.89 1.90 2.770(2) 165
O1W H1WB O2 2_565 0.83 1.95 2.770(2) 167
N1 H1A O2 2_655 0.96 2.16 3.067(2) 157
N1 H1B O4 2_646 0.99 2.19 3.176(2) 175
